data_4116492
loop_
_publ_author_name
'P. S. Halasyamani'
'S. M. Walker'
'D. O'Hare'

_publ_section_title
;
 The First Open Framework Actinide Material (C4N2H12)U2O4F6 (MUF-1)
;
_journal_name_full 'Journal of the American Chemical Society'
_journal_page_first 7415
_journal_page_last 7416
_journal_paper_doi 10.1021/ja9912271
_journal_volume 121
_journal_year 1999
_chemical_compound_source 'synthesis as described'
_chemical_formula_moiety 'C4 H12 F6 N2 O2 U2'
_chemical_formula_structural 'C4 N2 H12 U2 O2 F6'
_chemical_formula_sum 'C4 H12 F6 N2 O2 U2'
_chemical_formula_weight 744.23
_chemical_name_systematic
;
 ?
;
_space_group_IT_number 15
_symmetry_cell_setting monoclinic
_symmetry_Int_Tables_number 15
_symmetry_space_group_name_Hall '-C 2yc'
_symmetry_space_group_name_H-M 'C 1 2/c 1'
_atom_sites_solution_hydrogens geom
_atom_sites_solution_primary direct
_atom_sites_solution_secondary difmap
_audit_conform_dict_location ftp://ftp.iucr.org/cifdics/cif_core2.1beta.dic
_audit_conform_dict_name cif_core.dic
_audit_conform_dict_version 2.1beta3
_audit_creation_date 1999-02-23T10:25:31-00:00
_audit_creation_method 'WinGX routine CIF_UPDATE'
_cell_angle_alpha 90
_cell_angle_beta 97.0230(10)
_cell_angle_gamma 90
_cell_formula_units_Z 4
_cell_length_a 9.1080(10)
_cell_length_b 10.0590(10)
_cell_length_c 13.6330(10)
_cell_measurement_reflns_used 25
_cell_measurement_temperature 150.0(1)
_cell_measurement_theta_max 2.49
_cell_measurement_theta_min 2.49
_cell_measurement_wavelength 0.71073
_cell_volume 1239.6(2)
_computing_molecular_graphics 'Ortep-3 for Windows (Farrugia, 1997)'
_computing_publication_material 'WinGX publication routines (Farrugia, 1998)'
_computing_structure_refinement 'SHELXL-93 (Sheldrick, 1993)'
_diffrn_ambient_temperature 150.0(1)
_diffrn_radiation_monochromator graphite
_diffrn_radiation_type MoK\a
_diffrn_radiation_wavelength 0.71073
_diffrn_reflns_av_R_equivalents 0.0243
_diffrn_reflns_av_sigmaI/netI 0.03
_diffrn_reflns_limit_h_max 11
_diffrn_reflns_limit_h_min -11
_diffrn_reflns_limit_k_max 12
_diffrn_reflns_limit_k_min -12
_diffrn_reflns_limit_l_max 16
_diffrn_reflns_limit_l_min -16
_diffrn_reflns_number 2312
_diffrn_reflns_theta_max 26.51
_diffrn_reflns_theta_min 3.01
_exptl_absorpt_coefficient_mu 26.179
_exptl_absorpt_correction_T_max 0.1205
_exptl_absorpt_correction_T_min 0.0601
_exptl_absorpt_correction_type refdelf
_exptl_absorpt_process_details
;
        Parkin S,Moezzi B & Hope H, (1995) J. Appl. Cryst. 28, 53-56
        cubic fit to sin(theta)/lambda - 24 parameters
;
_exptl_crystal_colour yellow
_exptl_crystal_density_diffrn 3.988
_exptl_crystal_density_method none
_exptl_crystal_description prism
_exptl_crystal_F_000 1288
_exptl_crystal_size_max 0.15
_exptl_crystal_size_mid 0.12
_exptl_crystal_size_min 0.12
_refine_diff_density_max 2.486
_refine_diff_density_min -3.269
_refine_diff_density_rms 0.407
_refine_ls_extinction_method none
_refine_ls_goodness_of_fit_all 1.103
_refine_ls_goodness_of_fit_gt 1.103
_refine_ls_matrix_type full
_refine_ls_number_parameters 71
_refine_ls_number_reflns 1234
_refine_ls_number_restraints 0
_refine_ls_restrained_S_all 1.103
_refine_ls_restrained_S_obs 1.103
_refine_ls_R_factor_all 0.0403
_refine_ls_R_factor_gt 0.0399
_refine_ls_shift/su_max 0
_refine_ls_shift/su_mean 0
_refine_ls_structure_factor_coef Fsqd
_refine_ls_weighting_details 'w=1/[\s^2^(Fo^2^)+(0.0486P)^2^+117.9577P] where P=(Fo^2^+2Fc^2^)/3'
_refine_ls_weighting_scheme calc
_refine_ls_wR_factor_all 0.1031
_refine_ls_wR_factor_gt 0.1029
_reflns_number_gt 1227
_reflns_number_total 1234
_reflns_threshold_expression >2sigma(I)
_cod_data_source_file ja9912271.cif
_cod_data_source_block JA9912271-112
_cod_depositor_comments
;
The following automatic conversions were performed:

'_refine_ls_weighting_scheme' value 'calc
w=1/[\s^2^(Fo^2^)+(0.0486P)^2^+117.9577P] where P=(Fo^2^+2Fc^2^)/3'
was changed to 'calc'. New tag '_refine_ls_weighting_details' was
created. The value of the new tag was set to
'w=1/[\s^2^(Fo^2^)+(0.0486P)^2^+117.9577P] where P=(Fo^2^+2Fc^2^)/3'.

Automatic conversion script
Id: cif_fix_values 3143 2015-03-26 13:38:13Z robertas 
;
_cod_original_sg_symbol_H-M 'C 2/c'
_cod_database_code 4116492
_exptl_absorpt_factor_mur 2.398
_exptl_absorpt_correction_t_ave 0.0918

loop_
_symmetry_equiv_pos_as_xyz
'x, y, z'
'-x, y, -z+1/2'
'x+1/2, y+1/2, z'
'-x+1/2, y+1/2, -z+1/2'
'-x, -y, -z'
'x, -y, z-1/2'
'-x+1/2, -y+1/2, -z'
'x+1/2, -y+1/2, z-1/2'

loop_
_atom_site_label
_atom_site_type_symbol
_atom_site_fract_x
_atom_site_fract_y
_atom_site_fract_z
_atom_site_U_iso_or_equiv
_atom_site_adp_type
_atom_site_occupancy
_atom_site_calc_flag
_atom_site_refinement_flags
U1 U 0.41310(4) 0.38489(4) 0.09271(3) 0.0060(2) Uani 1 d .
F1 F 0.5755(9) 0.5582(8) 0.0721(6) 0.019(2) Uani 1 d .
F2 F 0.25 0.25 0 0.033(3) Uani 1 d S
F3 F 0.3286(10) 0.2506(8) 0.1998(6) 0.023(2) Uani 1 d .
F4 F 0.5 0.4697(10) 0.25 0.015(2) Uani 1 d S
O1 O 0.5599(10) 0.2717(10) 0.0833(8) 0.019(2) Uani 1 d .
O2 O 0.2657(12) 0.4996(10) 0.0986(8) 0.026(2) Uani 1 d .
N1 N 0.5 0.025(3) 0.25 0.058(7) Uiso 1 d S
H1A H 0.5714 0.082(3) 0.2252 0.073 Uiso 0.5 calc PR
H1B H 0.4286 0.082(3) 0.2748 0.073 Uiso 0.5 calc PR
N2 N 0.537(2) 0.748(2) 0.2421(19) 0.016(5) Uiso 0.5 d P
C1 C 0.4252(17) -0.0410(15) 0.1673(12) 0.026(3) Uiso 1 d .
H1C H 0.4657(17) -0.0097(15) 0.1097(12) 0.033 Uiso 1 calc R
H1D H 0.3236(17) -0.0135(15) 0.1609(12) 0.033 Uiso 1 calc R
C2 C 0.4278(18) 0.8127(17) 0.1653(13) 0.029(3) Uiso 1 d .

loop_
_atom_site_aniso_label
_atom_site_aniso_U_11
_atom_site_aniso_U_22
_atom_site_aniso_U_33
_atom_site_aniso_U_23
_atom_site_aniso_U_13
_atom_site_aniso_U_12
U1 0.0063(2) 0.0061(3) 0.0056(3) 0.00058(14) 0.0006(2) -0.00184(14)
F1 0.032(4) 0.014(4) 0.011(4) 0.000(3) -0.001(3) -0.018(3)
F2 0.043(8) 0.040(8) 0.014(6) 0.004(5) -0.001(5) -0.035(6)
F3 0.036(5) 0.017(4) 0.018(4) 0.004(3) 0.012(4) -0.013(3)
F4 0.026(6) 0.010(5) 0.008(5) 0 0.002(4) 0
O1 0.014(4) 0.018(5) 0.023(5) -0.006(4) -0.002(4) 0.009(4)
O2 0.023(5) 0.021(5) 0.032(6) -0.004(4) -0.002(4) 0.017(4)

loop_
_atom_type_symbol
_atom_type_description
_atom_type_scat_dispersion_real
_atom_type_scat_dispersion_imag
_atom_type_scat_source
C C 0.0033 0.0016 'International Tables Vol C Tables 4.2.6.8 and 6.1.1.4'
H H 0 0 'International Tables Vol C Tables 4.2.6.8 and 6.1.1.4'
N N 0.0061 0.0033 'International Tables Vol C Tables 4.2.6.8 and 6.1.1.4'
O O 0.0106 0.006 'International Tables Vol C Tables 4.2.6.8 and 6.1.1.4'
F F 0.0171 0.0103 'International Tables Vol C Tables 4.2.6.8 and 6.1.1.4'
U U -9.6767 9.6646 'International Tables Vol C Tables 4.2.6.8 and 6.1.1.4'

loop_
_geom_angle_atom_site_label_1
_geom_angle_atom_site_label_2
_geom_angle_atom_site_label_3
_geom_angle
_geom_angle_site_symmetry_1
_geom_angle_site_symmetry_3
O1 U1 O2 178.4(5) . .
O1 U1 F3 89.0(4) . .
O2 U1 F3 92.4(5) . .
O1 U1 F2 91.4(3) . .
O2 U1 F2 88.1(4) . .
F3 U1 F2 75.2(2) . .
O1 U1 F1 88.6(4) . .
O2 U1 F1 90.8(4) . .
F3 U1 F1 145.2(3) . .
F2 U1 F1 139.6(2) . .
O1 U1 F1 88.0(4) . 5_665
O2 U1 F1 90.4(4) . 5_665
F3 U1 F1 148.4(3) . 5_665
F2 U1 F1 73.4(2) . 5_665
F1 U1 F1 66.2(3) . 5_665
O1 U1 F4 97.3(3) . .
O2 U1 F4 84.0(4) . .
F3 U1 F4 73.9(3) . .
F2 U1 F4 147.74(13) . .
F1 U1 F4 71.9(3) . .
F1 U1 F4 137.6(3) 5_665 .
O1 U1 U1 88.0(3) . 5_665
O2 U1 U1 90.7(4) . 5_665
F3 U1 U1 176.6(2) . 5_665
F2 U1 U1 106.42(2) . 5_665
F1 U1 U1 33.2(2) . 5_665
F1 U1 U1 33.0(2) 5_665 5_665
F4 U1 U1 104.9(2) . 5_665
U1 F1 U1 113.8(3) . 5_665
U1 F2 U1 180 . 7
U1 F4 U1 137.5(5) 2_655 .
C1 N1 C1 124(3) 2_655 .
N2 N2 C2 82(4) 2_655 2_655
N2 N2 C2 70(3) 2_655 .
C2 N2 C2 118.5(19) 2_655 .
N1 C1 C2 118.5(16) . 1_545
N2 C2 C1 116.4(15) 2_655 1_565
N2 C2 N2 28.8(15) 2_655 .
C1 C2 N2 115.6(15) 1_565 .

loop_
_geom_bond_atom_site_label_1
_geom_bond_atom_site_label_2
_geom_bond_distance
_geom_bond_site_symmetry_2
U1 O1 1.773(9) .
U1 O2 1.779(9) .
U1 F1 2.325(7) .
U1 F1 2.334(8) 5_665
U1 F2 2.2774(4) .
U1 F3 2.196(8) .
U1 F4 2.353(4) .
U1 U1 3.9035(8) 5_665
F1 U1 2.334(8) 5_665
F2 U1 2.2774(4) 7
F4 U1 2.353(4) 2_655
N1 C1 1.41(2) 2_655
N1 C1 1.41(2) .
N2 N2 0.73(4) 2_655
N2 C2 1.42(3) 2_655
N2 C2 1.50(3) .
C1 C2 1.47(2) 1_545
C2 N2 1.42(3) 2_655
C2 C1 1.47(2) 1_565
